data_7028407
loop_
_publ_author_name
'Manna, Cesar M.'
'Nassar, Mostafa Y.'
'Tofan, Daniel'
'Chakarawet, Khetpakorn'
'Cummins, Christopher C.'

_publ_section_title
;
 Facile synthesis of mononuclear early transition-metal complexes of
 \k3cyclo-tetrametaphosphate ([P4O12]4-) and cyclo-trimetaphosphate
 ([P3O9]3-.
;
_journal_issue 4
_journal_name_full 'Dalton transactions (Cambridge, England : 2003)'
_journal_page_first 1509
_journal_page_last 1518
_journal_paper_doi 10.1039/c3dt52526k
_journal_volume 43
_journal_year 2014
_chemical_formula_sum 'C74 H64 Cl4 F2 N2 O10 P7 V'
_chemical_formula_weight 1588.80
_chemical_name_systematic
;
?
;
_space_group_IT_number 2
_symmetry_cell_setting triclinic
_symmetry_space_group_name_Hall '-P 1'
_symmetry_space_group_name_H-M 'P -1'
_atom_sites_solution_hydrogens geom
_atom_sites_solution_primary direct
_atom_sites_solution_secondary difmap
_audit_creation_method SHELXL-97
_cell_angle_alpha 83.503(2)
_cell_angle_beta 84.906(2)
_cell_angle_gamma 88.089(2)
_cell_formula_units_Z 2
_cell_length_a 10.7925(12)
_cell_length_b 13.5617(14)
_cell_length_c 24.724(3)
_cell_measurement_reflns_used 9381
_cell_measurement_temperature 100(2)
_cell_measurement_theta_max 30.82
_cell_measurement_theta_min 2.63
_cell_volume 3580.3(7)
_computing_cell_refinement 'SAINT 7.46A (Bruker-AXS, 2011)'
_computing_data_collection 'APEX2 v2011.4.0 (Bruker-AXS, 2011)'
_computing_data_reduction 'SAINT 7.46A (Bruker-AXS, 2011)'
_computing_molecular_graphics 'Bruker SHELXTL'
_computing_publication_material 'Bruker SHELXTL'
_computing_structure_refinement 'SHELXL-97 (Sheldrick, 2008)'
_computing_structure_solution 'SHELXS-97 (Sheldrick, 2008)'
_diffrn_ambient_temperature 100(2)
_diffrn_detector_area_resol_mean 8.3
_diffrn_measured_fraction_theta_full 0.995
_diffrn_measured_fraction_theta_max 0.995
_diffrn_measurement_device_type 'Bruker Smart APEX CCD'
_diffrn_measurement_method '\f and \w scans'
_diffrn_radiation_monochromator graphite
_diffrn_radiation_source 'fine-focus sealed tube'
_diffrn_radiation_type MoK\a
_diffrn_radiation_wavelength 0.71073
_diffrn_reflns_av_R_equivalents 0.0395
_diffrn_reflns_av_sigmaI/netI 0.0314
_diffrn_reflns_limit_h_max 15
_diffrn_reflns_limit_h_min -15
_diffrn_reflns_limit_k_max 19
_diffrn_reflns_limit_k_min -19
_diffrn_reflns_limit_l_max 35
_diffrn_reflns_limit_l_min -35
_diffrn_reflns_number 103381
_diffrn_reflns_theta_full 30.51
_diffrn_reflns_theta_max 30.51
_diffrn_reflns_theta_min 1.64
_exptl_absorpt_coefficient_mu 0.511
_exptl_absorpt_correction_T_max 0.9603
_exptl_absorpt_correction_T_min 0.8415
_exptl_absorpt_correction_type multi-scan
_exptl_absorpt_process_details 'SADABS (Sheldrick, 2009)'
_exptl_crystal_colour colourless
_exptl_crystal_density_diffrn 1.474
_exptl_crystal_density_method 'not measured'
_exptl_crystal_description Plate
_exptl_crystal_F_000 1632
_exptl_crystal_size_max 0.35
_exptl_crystal_size_mid 0.25
_exptl_crystal_size_min 0.08
_refine_diff_density_max 1.874
_refine_diff_density_min -1.671
_refine_diff_density_rms 0.088
_refine_ls_extinction_method none
_refine_ls_goodness_of_fit_ref 1.029
_refine_ls_hydrogen_treatment constr
_refine_ls_matrix_type full
_refine_ls_number_parameters 924
_refine_ls_number_reflns 21764
_refine_ls_number_restraints 57
_refine_ls_restrained_S_all 1.035
_refine_ls_R_factor_all 0.0592
_refine_ls_R_factor_gt 0.0479
_refine_ls_shift/su_max 0.001
_refine_ls_shift/su_mean 0.000
_refine_ls_structure_factor_coef Fsqd
_refine_ls_weighting_details 'calc w=1/[\s^2^(Fo^2^)+(0.0611P)^2^+5.2781P] where P=(Fo^2^+2Fc^2^)/3'
_refine_ls_weighting_scheme calc
_refine_ls_wR_factor_gt 0.1261
_refine_ls_wR_factor_ref 0.1344
_reflns_number_gt 18176
_reflns_number_total 21764
_reflns_threshold_expression >2sigma(I)
_cod_data_source_file c3dt52526k.txt
_cod_data_source_block 12063
_cod_depositor_comments
;
The following automatic conversions were performed:

'_symmetry_cell_setting' value 'Triclinic' changed to 'triclinic'
according to
/usr/data/users/saulius/automatic-downloads/current/RSC/lib/dictionaries/cif_core.dic
dictionary named 'cif_core.dic' version 2.4.2 from 2011-04-26.

Automatic conversion script
Id: cif_fix_values 2281 2013-09-26 08:29:07Z andrius 
;
_cod_original_cell_volume 3580.2(7)
_cod_original_sg_symbol_H-M P-1
_cod_database_code 7028407

loop_
_symmetry_equiv_pos_as_xyz
'x, y, z'
'-x, -y, -z'

loop_
_atom_site_label
_atom_site_type_symbol
_atom_site_fract_x
_atom_site_fract_y
_atom_site_fract_z
_atom_site_U_iso_or_equiv
_atom_site_adp_type
_atom_site_occupancy
_atom_site_symmetry_multiplicity
_atom_site_calc_flag
_atom_site_refinement_flags
_atom_site_disorder_assembly
_atom_site_disorder_group
V1 V 0.55790(4) 0.12702(3) 0.796709(16) 0.02695(9) Uani 1 1 d . . .
O1 O 0.70330(17) 0.09881(15) 0.80416(7) 0.0342(4) Uani 1 1 d . . .
F1 F 0.54498(15) 0.23203(12) 0.83319(6) 0.0343(3) Uani 1 1 d . . .
F2 F 0.48910(16) 0.04709(12) 0.85078(6) 0.0360(3) Uani 1 1 d . . .
O10 O 0.36843(14) 0.16406(11) 0.77715(6) 0.0216(3) Uani 1 1 d . . .
O20 O 0.60062(14) 0.22174(11) 0.72794(7) 0.0229(3) Uani 1 1 d . . .
O30 O 0.54613(14) 0.02688(11) 0.74571(6) 0.0199(3) Uani 1 1 d . . .
P1 P 0.31640(5) 0.17183(4) 0.72250(2) 0.01789(10) Uani 1 1 d . . .
P2 P 0.55121(5) 0.23113(4) 0.67196(2) 0.01836(10) Uani 1 1 d . . .
P3 P 0.49730(5) 0.02930(3) 0.68980(2) 0.01457(9) Uani 1 1 d . . .
O12 O 0.40215(14) 0.24817(10) 0.68078(6) 0.0205(3) Uani 1 1 d . . .
O23 O 0.56178(13) 0.12114(10) 0.65180(6) 0.0168(3) Uani 1 1 d . . .
O13 O 0.35522(13) 0.06928(10) 0.69579(6) 0.0179(3) Uani 1 1 d . . .
O11 O 0.18465(15) 0.19393(13) 0.71727(8) 0.0298(4) Uani 1 1 d . . .
O22 O 0.60286(16) 0.30394(11) 0.62853(7) 0.0279(3) Uani 1 1 d . . .
O33 O 0.50783(15) -0.06092(10) 0.66274(6) 0.0209(3) Uani 1 1 d . . .
P1C P -0.12046(4) -0.17918(3) 0.575657(19) 0.01149(9) Uani 1 1 d . . .
P2C P -0.24639(4) -0.37262(3) 0.606947(19) 0.01172(9) Uani 1 1 d . . .
P3C P 0.10880(4) -0.35670(3) 0.879845(19) 0.01196(9) Uani 1 1 d . . .
P4C P -0.11973(4) -0.24527(3) 0.908925(18) 0.01078(8) Uani 1 1 d . . .
N1C N -0.19084(15) -0.26782(11) 0.61165(7) 0.0147(3) Uani 1 1 d . . .
N2C N -0.02858(15) -0.33957(11) 0.90595(7) 0.0147(3) Uani 1 1 d . . .
C115 C 0.0346(2) 0.04238(14) 0.64348(8) 0.0194(4) Uani 1 1 d . . .
H115 H 0.1044 0.0841 0.6359 0.023 Uiso 1 1 calc R . .
C122 C 0.1044(2) -0.28095(16) 0.57163(9) 0.0216(4) Uani 1 1 d . . .
H122 H 0.0837 -0.2984 0.6096 0.026 Uiso 1 1 calc R . .
C153 C -0.3679(2) -0.39628(18) 0.45725(9) 0.0256(4) Uani 1 1 d . . .
H153 H -0.4441 -0.3895 0.4405 0.031 Uiso 1 1 calc R . .
C154 C -0.2568(2) -0.41125(19) 0.42617(9) 0.0279(5) Uani 1 1 d . . .
H154 H -0.2568 -0.4127 0.3878 0.033 Uiso 1 1 calc R . .
C152 C -0.36719(19) -0.39121(15) 0.51340(8) 0.0198(4) Uani 1 1 d . . .
H152 H -0.4430 -0.3808 0.5349 0.024 Uiso 1 1 calc R . .
C123 C 0.2145(2) -0.31719(17) 0.54665(10) 0.0254(4) Uani 1 1 d . . .
H123 H 0.2687 -0.3594 0.5676 0.030 Uiso 1 1 calc R . .
C116 C 0.01703(18) -0.03050(13) 0.60961(8) 0.0154(3) Uani 1 1 d . . .
H116 H 0.0740 -0.0382 0.5787 0.018 Uiso 1 1 calc R . .
C141 C -0.15320(18) -0.46839(13) 0.64132(8) 0.0156(3) Uani 1 1 d . . .
C121 C 0.02401(17) -0.21882(13) 0.54103(8) 0.0145(3) Uani 1 1 d . . .
C126 C 0.05694(19) -0.19190(15) 0.48556(8) 0.0188(4) Uani 1 1 d . . .
H126 H 0.0041 -0.1483 0.4647 0.023 Uiso 1 1 calc R . .
C124 C 0.2455(2) -0.29191(17) 0.49125(10) 0.0252(4) Uani 1 1 d . . .
H124 H 0.3202 -0.3176 0.4742 0.030 Uiso 1 1 calc R . .
C161 C -0.40265(17) -0.37647(13) 0.63881(7) 0.0128(3) Uani 1 1 d . . .
C111 C -0.08555(17) -0.09242(12) 0.62152(7) 0.0123(3) Uani 1 1 d . . .
C125 C 0.1672(2) -0.22890(17) 0.46078(9) 0.0246(4) Uani 1 1 d . . .
H125 H 0.1889 -0.2110 0.4229 0.030 Uiso 1 1 calc R . .
C166 C -0.46807(18) -0.28726(13) 0.64505(8) 0.0161(3) Uani 1 1 d . . .
H166 H -0.4286 -0.2257 0.6343 0.019 Uiso 1 1 calc R . .
C142 C -0.0711(2) -0.44243(15) 0.67791(9) 0.0209(4) Uani 1 1 d . . .
H142 H -0.0660 -0.3752 0.6847 0.025 Uiso 1 1 calc R . .
C162 C -0.46097(18) -0.46735(14) 0.65440(8) 0.0168(3) Uani 1 1 d . . .
H162 H -0.4168 -0.5280 0.6499 0.020 Uiso 1 1 calc R . .
C156 C -0.14412(19) -0.41923(15) 0.50626(9) 0.0202(4) Uani 1 1 d . . .
H156 H -0.0679 -0.4279 0.5229 0.024 Uiso 1 1 calc R . .
C144 C -0.0056(2) -0.61408(17) 0.69523(10) 0.0286(5) Uani 1 1 d . . .
H144 H 0.0458 -0.6636 0.7129 0.034 Uiso 1 1 calc R . .
C146 C -0.16278(19) -0.56775(14) 0.63256(9) 0.0191(4) Uani 1 1 d . . .
H146 H -0.2188 -0.5858 0.6080 0.023 Uiso 1 1 calc R . .
C155 C -0.1455(2) -0.42418(18) 0.45069(9) 0.0263(4) Uani 1 1 d . . .
H155 H -0.0702 -0.4365 0.4293 0.032 Uiso 1 1 calc R . .
C114 C -0.0493(2) 0.05421(14) 0.68826(8) 0.0201(4) Uani 1 1 d . . .
H114 H -0.0374 0.1048 0.7108 0.024 Uiso 1 1 calc R . .
C145 C -0.0895(2) -0.64015(15) 0.66010(10) 0.0249(4) Uani 1 1 d . . .
H145 H -0.0971 -0.7079 0.6548 0.030 Uiso 1 1 calc R . .
C165 C -0.59135(19) -0.28908(15) 0.66711(9) 0.0208(4) Uani 1 1 d . . .
H165 H -0.6362 -0.2286 0.6714 0.025 Uiso 1 1 calc R . .
C163 C -0.58411(19) -0.46799(15) 0.67653(9) 0.0205(4) Uani 1 1 d . . .
H163 H -0.6241 -0.5293 0.6874 0.025 Uiso 1 1 calc R . .
C164 C -0.64865(19) -0.37901(16) 0.68281(9) 0.0215(4) Uani 1 1 d . . .
H164 H -0.7327 -0.3799 0.6980 0.026 Uiso 1 1 calc R . .
C151 C -0.25500(18) -0.40137(13) 0.53802(8) 0.0148(3) Uani 1 1 d . . .
C143 C 0.0030(2) -0.51543(17) 0.70437(10) 0.0277(5) Uani 1 1 d . . .
H143 H 0.0597 -0.4977 0.7287 0.033 Uiso 1 1 calc R . .
C112 C -0.16900(18) -0.08119(14) 0.66707(8) 0.0164(3) Uani 1 1 d . . .
H112 H -0.2380 -0.1236 0.6753 0.020 Uiso 1 1 calc R . .
C113 C -0.1508(2) -0.00770(15) 0.70040(8) 0.0200(4) Uani 1 1 d . . .
H113 H -0.2074 0.0002 0.7314 0.024 Uiso 1 1 calc R . .
C132 C -0.25864(19) -0.01690(15) 0.53256(9) 0.0207(4) Uani 1 1 d . . .
H132 H -0.2394 0.0141 0.5633 0.025 Uiso 1 1 calc R . .
C135 C -0.3185(2) -0.10808(17) 0.44310(9) 0.0249(4) Uani 1 1 d . . .
H135 H -0.3396 -0.1393 0.4128 0.030 Uiso 1 1 calc R . .
C136 C -0.2434(2) -0.15824(15) 0.48059(8) 0.0194(4) Uani 1 1 d . . .
H136 H -0.2130 -0.2235 0.4758 0.023 Uiso 1 1 calc R . .
C131 C -0.21259(17) -0.11251(14) 0.52556(8) 0.0151(3) Uani 1 1 d . . .
C133 C -0.3331(2) 0.03295(17) 0.49429(10) 0.0281(5) Uani 1 1 d . . .
H133 H -0.3634 0.0983 0.4988 0.034 Uiso 1 1 calc R . .
C134 C -0.3629(2) -0.01264(18) 0.44976(10) 0.0281(5) Uani 1 1 d . . .
H134 H -0.4136 0.0215 0.4239 0.034 Uiso 1 1 calc R . .
C221 C 0.15601(17) -0.26732(13) 0.82324(8) 0.0140(3) Uani 1 1 d . . .
C226 C 0.09987(18) -0.27035(14) 0.77448(8) 0.0171(3) Uani 1 1 d . . .
H226 H 0.0484 -0.3241 0.7705 0.020 Uiso 1 1 calc R . .
C261 C -0.04448(16) -0.12754(12) 0.89763(7) 0.0125(3) Uani 1 1 d . . .
C211 C 0.22064(18) -0.35937(13) 0.92989(8) 0.0153(3) Uani 1 1 d . . .
C262 C 0.03190(18) -0.10373(13) 0.93705(8) 0.0156(3) Uani 1 1 d . . .
H262 H 0.0380 -0.1469 0.9698 0.019 Uiso 1 1 calc R . .
C225 C 0.11935(19) -0.19510(15) 0.73201(8) 0.0191(4) Uani 1 1 d . . .
H225 H 0.0801 -0.1967 0.6992 0.023 Uiso 1 1 calc R . .
C222 C 0.23250(18) -0.18841(14) 0.82881(8) 0.0167(3) Uani 1 1 d . . .
H222 H 0.2703 -0.1858 0.8619 0.020 Uiso 1 1 calc R . .
C212 C 0.34900(19) -0.36327(15) 0.91435(9) 0.0208(4) Uani 1 1 d . . .
H212 H 0.3782 -0.3592 0.8768 0.025 Uiso 1 1 calc R . .
C251 C -0.23503(17) -0.24362(13) 0.86066(7) 0.0137(3) Uani 1 1 d . . .
C242 C -0.22531(18) -0.34983(14) 1.00246(8) 0.0172(3) Uani 1 1 d . . .
H242 H -0.1951 -0.4070 0.9861 0.021 Uiso 1 1 calc R . .
C245 C -0.31360(18) -0.18218(15) 1.05088(8) 0.0180(4) Uani 1 1 d . . .
H245 H -0.3431 -0.1253 1.0677 0.022 Uiso 1 1 calc R . .
C263 C 0.09872(19) -0.01666(14) 0.92799(9) 0.0199(4) Uani 1 1 d . . .
H263 H 0.1497 0.0002 0.9548 0.024 Uiso 1 1 calc R . .
C231 C 0.11668(19) -0.47726(13) 0.85581(8) 0.0164(3) Uani 1 1 d . . .
C246 C -0.24631(17) -0.17098(13) 0.99982(8) 0.0150(3) Uani 1 1 d . . .
H246 H -0.2313 -0.1065 0.9815 0.018 Uiso 1 1 calc R . .
C266 C -0.05317(19) -0.06391(14) 0.84943(8) 0.0170(3) Uani 1 1 d . . .
H266 H -0.1054 -0.0796 0.8228 0.020 Uiso 1 1 calc R . .
C224 C 0.19656(18) -0.11719(15) 0.73746(9) 0.0202(4) Uani 1 1 d . . .
H224 H 0.2108 -0.0661 0.7081 0.024 Uiso 1 1 calc R . .
C241 C -0.20093(16) -0.25507(13) 0.97570(7) 0.0125(3) Uani 1 1 d . . .
C235 C 0.2246(2) -0.60111(15) 0.80520(9) 0.0249(4) Uani 1 1 d . . .
H235 H 0.2925 -0.6200 0.7810 0.030 Uiso 1 1 calc R . .
C223 C 0.25294(18) -0.11375(15) 0.78569(9) 0.0198(4) Uani 1 1 d . . .
H223 H 0.3054 -0.0604 0.7892 0.024 Uiso 1 1 calc R . .
C213 C 0.4331(2) -0.37314(16) 0.95424(11) 0.0269(5) Uani 1 1 d . . .
H213 H 0.5200 -0.3751 0.9438 0.032 Uiso 1 1 calc R . .
C233 C 0.0362(3) -0.64211(17) 0.86063(11) 0.0334(5) Uani 1 1 d . . .
H233 H -0.0250 -0.6893 0.8746 0.040 Uiso 1 1 calc R . .
C216 C 0.1787(2) -0.36463(15) 0.98515(8) 0.0192(4) Uani 1 1 d . . .
H216 H 0.0920 -0.3611 0.9958 0.023 Uiso 1 1 calc R . .
C236 C 0.2167(2) -0.50488(14) 0.82042(8) 0.0191(4) Uani 1 1 d . . .
H236 H 0.2790 -0.4584 0.8068 0.023 Uiso 1 1 calc R . .
C252 C -0.2248(2) -0.30813(15) 0.82047(9) 0.0204(4) Uani 1 1 d . . .
H252 H -0.1592 -0.3565 0.8195 0.024 Uiso 1 1 calc R . .
C254 C -0.4090(2) -0.23267(18) 0.78352(9) 0.0276(5) Uani 1 1 d . . .
H254 H -0.4675 -0.2281 0.7567 0.033 Uiso 1 1 calc R . .
C234 C 0.1347(3) -0.66884(15) 0.82500(9) 0.0291(5) Uani 1 1 d . . .
H234 H 0.1403 -0.7340 0.8142 0.035 Uiso 1 1 calc R . .
C214 C 0.3908(2) -0.38016(16) 1.00911(10) 0.0281(5) Uani 1 1 d . . .
H214 H 0.4487 -0.3885 1.0362 0.034 Uiso 1 1 calc R . .
C255 C -0.4215(2) -0.17072(17) 0.82456(9) 0.0241(4) Uani 1 1 d . . .
H255 H -0.4901 -0.1251 0.8266 0.029 Uiso 1 1 calc R . .
C256 C -0.33409(19) -0.17512(15) 0.86270(9) 0.0200(4) Uani 1 1 d . . .
H256 H -0.3417 -0.1313 0.8903 0.024 Uiso 1 1 calc R . .
C215 C 0.2641(2) -0.37499(17) 1.02465(9) 0.0262(4) Uani 1 1 d . . .
H215 H 0.2356 -0.3785 1.0623 0.031 Uiso 1 1 calc R . .
C243 C -0.2937(2) -0.36017(15) 1.05289(9) 0.0220(4) Uani 1 1 d . . .
H243 H -0.3107 -0.4245 1.0709 0.026 Uiso 1 1 calc R . .
C232 C 0.0266(2) -0.54605(15) 0.87603(10) 0.0255(4) Uani 1 1 d . . .
H232 H -0.0414 -0.5277 0.9003 0.031 Uiso 1 1 calc R . .
C253 C -0.3117(2) -0.30116(18) 0.78148(10) 0.0284(5) Uani 1 1 d . . .
H253 H -0.3037 -0.3439 0.7534 0.034 Uiso 1 1 calc R . .
C264 C 0.0911(2) 0.04576(15) 0.87973(9) 0.0235(4) Uani 1 1 d . . .
H264 H 0.1381 0.1046 0.8734 0.028 Uiso 1 1 calc R . .
C244 C -0.33750(19) -0.27640(16) 1.07717(8) 0.0212(4) Uani 1 1 d . . .
H244 H -0.3839 -0.2838 1.1118 0.025 Uiso 1 1 calc R . .
C265 C 0.0154(2) 0.02282(15) 0.84076(9) 0.0230(4) Uani 1 1 d . . .
H265 H 0.0101 0.0662 0.8080 0.028 Uiso 1 1 calc R . .
C1S C 0.6250(2) 0.12731(18) 0.95511(10) 0.0269(4) Uani 1 1 d D . .
H1S1 H 0.5963 0.1959 0.9436 0.032 Uiso 1 1 calc R . .
H1S2 H 0.5792 0.0816 0.9360 0.032 Uiso 1 1 calc R . .
Cl1A Cl 0.59113(5) 0.10042(5) 1.02656(2) 0.03032(12) Uani 1 1 d D . .
Cl1B Cl 0.78657(6) 0.11507(5) 0.93609(2) 0.03024(12) Uani 1 1 d D . .
C2S C -0.3571(6) -0.5691(7) 0.7870(3) 0.0518(11) Uani 0.656(7) 1 d PDU A 1
H2S1 H -0.3891 -0.6297 0.7748 0.062 Uiso 0.656(7) 1 calc PR A 1
H2S2 H -0.3462 -0.5184 0.7549 0.062 Uiso 0.656(7) 1 calc PR A 1
Cl2A Cl -0.21941(12) -0.59512(15) 0.81303(10) 0.0605(6) Uani 0.656(7) 1 d PDU A 1
Cl2B Cl -0.46706(18) -0.52346(13) 0.83820(16) 0.0745(8) Uani 0.656(7) 1 d PDU A 1
C2P C -0.3982(10) -0.5682(14) 0.7908(6) 0.0518(11) Uani 0.344(7) 1 d PDU A 2
H2P1 H -0.4294 -0.6359 0.7904 0.062 Uiso 0.344(7) 1 calc PR A 2
H2P2 H -0.4331 -0.5249 0.7606 0.062 Uiso 0.344(7) 1 calc PR A 2
Cl2C Cl -0.2486(6) -0.5712(5) 0.7804(4) 0.107(3) Uani 0.344(7) 1 d PDU A 2
Cl2D Cl -0.4493(10) -0.5255(7) 0.8514(5) 0.157(4) Uani 0.344(7) 1 d PDU A 2

loop_
_atom_site_aniso_label
_atom_site_aniso_U_11
_atom_site_aniso_U_22
_atom_site_aniso_U_33
_atom_site_aniso_U_23
_atom_site_aniso_U_13
_atom_site_aniso_U_12
V1 0.0354(2) 0.02969(19) 0.01738(17) -0.01024(14) -0.00452(15) 0.00772(15)
O1 0.0299(9) 0.0508(11) 0.0256(9) -0.0170(8) -0.0114(7) 0.0119(8)
F1 0.0392(8) 0.0385(8) 0.0276(7) -0.0179(6) 0.0020(6) -0.0008(6)
F2 0.0531(10) 0.0365(8) 0.0178(6) -0.0042(5) 0.0001(6) 0.0037(7)
O10 0.0209(7) 0.0231(7) 0.0205(7) -0.0067(5) 0.0041(6) 0.0013(5)
O20 0.0199(7) 0.0248(7) 0.0258(8) -0.0107(6) -0.0002(6) -0.0028(5)
O30 0.0236(7) 0.0212(7) 0.0151(6) -0.0032(5) -0.0039(5) 0.0047(5)
P1 0.0148(2) 0.0153(2) 0.0236(3) -0.00462(17) 0.00115(18) 0.00051(16)
P2 0.0200(2) 0.0143(2) 0.0210(2) -0.00449(17) 0.00131(19) -0.00328(17)
P3 0.0177(2) 0.0123(2) 0.0141(2) -0.00326(15) -0.00213(17) 0.00251(16)
O12 0.0217(7) 0.0139(6) 0.0256(7) -0.0020(5) -0.0011(6) 0.0004(5)
O23 0.0198(7) 0.0138(6) 0.0169(6) -0.0028(5) -0.0006(5) -0.0012(5)
O13 0.0167(6) 0.0144(6) 0.0230(7) -0.0044(5) -0.0013(5) 0.0008(5)
O11 0.0171(7) 0.0277(8) 0.0462(10) -0.0121(7) -0.0028(7) 0.0056(6)
O22 0.0349(9) 0.0173(7) 0.0302(9) -0.0025(6) 0.0066(7) -0.0076(6)
O33 0.0282(8) 0.0120(6) 0.0232(7) -0.0045(5) -0.0044(6) 0.0035(5)
P1C 0.0124(2) 0.01150(19) 0.0107(2) -0.00122(14) -0.00172(15) -0.00116(14)
P2C 0.0127(2) 0.00983(18) 0.0130(2) -0.00234(14) -0.00190(16) 0.00022(14)
P3C 0.0127(2) 0.01010(18) 0.0126(2) -0.00045(14) -0.00006(16) 0.00178(14)
P4C 0.01095(19) 0.00994(18) 0.0116(2) -0.00129(14) -0.00212(15) 0.00065(14)
N1C 0.0181(7) 0.0123(6) 0.0139(7) -0.0017(5) -0.0007(6) -0.0036(5)
N2C 0.0136(7) 0.0117(6) 0.0181(7) -0.0003(5) 0.0003(6) 0.0013(5)
C115 0.0253(10) 0.0160(8) 0.0176(9) 0.0014(6) -0.0072(7) -0.0062(7)
C122 0.0197(9) 0.0282(10) 0.0169(9) -0.0024(7) -0.0026(7) 0.0043(7)
C153 0.0235(10) 0.0353(11) 0.0207(10) -0.0105(8) -0.0079(8) 0.0008(8)
C154 0.0301(12) 0.0379(12) 0.0179(10) -0.0128(8) -0.0053(8) 0.0061(9)
C152 0.0169(9) 0.0245(9) 0.0192(9) -0.0067(7) -0.0034(7) 0.0001(7)
C123 0.0198(10) 0.0297(11) 0.0271(11) -0.0061(8) -0.0046(8) 0.0074(8)
C116 0.0184(9) 0.0150(8) 0.0129(8) 0.0005(6) -0.0032(7) -0.0038(6)
C141 0.0160(8) 0.0122(7) 0.0187(9) -0.0018(6) -0.0031(7) 0.0016(6)
C121 0.0149(8) 0.0154(8) 0.0138(8) -0.0041(6) -0.0009(6) -0.0007(6)
C126 0.0203(9) 0.0209(9) 0.0150(9) -0.0017(7) 0.0004(7) -0.0009(7)
C124 0.0204(10) 0.0309(11) 0.0260(11) -0.0143(8) 0.0023(8) 0.0033(8)
C161 0.0129(8) 0.0121(7) 0.0135(8) -0.0021(6) -0.0020(6) -0.0003(6)
C111 0.0138(8) 0.0109(7) 0.0125(8) -0.0010(6) -0.0036(6) 0.0008(6)
C125 0.0252(11) 0.0322(11) 0.0165(9) -0.0078(8) 0.0040(8) -0.0007(8)
C166 0.0162(8) 0.0128(8) 0.0200(9) -0.0042(6) -0.0017(7) 0.0004(6)
C142 0.0238(10) 0.0157(8) 0.0246(10) -0.0016(7) -0.0103(8) 0.0004(7)
C162 0.0177(9) 0.0136(8) 0.0188(9) -0.0007(6) -0.0012(7) -0.0017(6)
C156 0.0188(9) 0.0223(9) 0.0206(9) -0.0077(7) -0.0034(7) 0.0050(7)
C144 0.0305(12) 0.0233(10) 0.0321(12) 0.0003(8) -0.0107(9) 0.0107(8)
C146 0.0201(9) 0.0146(8) 0.0236(10) -0.0047(7) -0.0051(7) 0.0027(7)
C155 0.0247(11) 0.0357(12) 0.0198(10) -0.0123(8) 0.0001(8) 0.0065(8)
C114 0.0281(10) 0.0154(8) 0.0191(9) -0.0057(7) -0.0105(8) 0.0024(7)
C145 0.0303(11) 0.0143(8) 0.0302(11) -0.0033(7) -0.0054(9) 0.0070(7)
C165 0.0171(9) 0.0213(9) 0.0248(10) -0.0084(7) -0.0001(7) 0.0035(7)
C163 0.0196(9) 0.0218(9) 0.0198(9) -0.0001(7) -0.0012(7) -0.0072(7)
C164 0.0142(9) 0.0295(10) 0.0212(10) -0.0052(8) 0.0007(7) -0.0024(7)
C151 0.0165(8) 0.0140(8) 0.0148(8) -0.0049(6) -0.0030(7) 0.0009(6)
C143 0.0278(11) 0.0248(10) 0.0319(12) -0.0006(8) -0.0155(9) 0.0035(8)
C112 0.0146(8) 0.0195(8) 0.0159(8) -0.0048(6) -0.0010(7) 0.0007(6)
C113 0.0218(9) 0.0228(9) 0.0165(9) -0.0072(7) -0.0033(7) 0.0047(7)
C132 0.0199(9) 0.0209(9) 0.0222(10) -0.0029(7) -0.0080(8) 0.0030(7)
C135 0.0266(11) 0.0320(11) 0.0166(9) 0.0029(8) -0.0095(8) -0.0074(8)
C136 0.0226(10) 0.0208(9) 0.0151(9) 0.0007(7) -0.0053(7) -0.0042(7)
C131 0.0137(8) 0.0174(8) 0.0140(8) 0.0005(6) -0.0035(6) -0.0017(6)
C133 0.0264(11) 0.0259(10) 0.0325(12) 0.0000(9) -0.0128(9) 0.0069(8)
C134 0.0233(11) 0.0353(12) 0.0253(11) 0.0054(9) -0.0121(9) -0.0014(9)
C221 0.0127(8) 0.0131(7) 0.0150(8) 0.0005(6) 0.0011(6) 0.0025(6)
C226 0.0177(9) 0.0168(8) 0.0162(9) -0.0011(6) -0.0004(7) 0.0016(6)
C261 0.0127(8) 0.0104(7) 0.0145(8) -0.0012(6) -0.0021(6) 0.0010(6)
C211 0.0160(8) 0.0109(7) 0.0186(9) 0.0004(6) -0.0027(7) 0.0008(6)
C262 0.0166(8) 0.0147(8) 0.0156(8) 0.0004(6) -0.0046(7) -0.0011(6)
C225 0.0187(9) 0.0223(9) 0.0152(9) 0.0022(7) -0.0017(7) 0.0029(7)
C222 0.0146(8) 0.0168(8) 0.0179(9) 0.0020(6) -0.0018(7) 0.0002(6)
C212 0.0158(9) 0.0198(9) 0.0261(10) -0.0008(7) -0.0022(7) 0.0032(7)
C251 0.0134(8) 0.0150(8) 0.0127(8) -0.0002(6) -0.0025(6) -0.0013(6)
C242 0.0183(9) 0.0135(8) 0.0187(9) 0.0008(6) -0.0009(7) 0.0025(6)
C245 0.0150(8) 0.0225(9) 0.0172(9) -0.0050(7) -0.0008(7) 0.0012(7)
C263 0.0206(9) 0.0171(8) 0.0230(10) -0.0013(7) -0.0068(8) -0.0047(7)
C231 0.0220(9) 0.0122(7) 0.0149(8) -0.0017(6) -0.0009(7) 0.0029(6)
C246 0.0163(8) 0.0129(7) 0.0161(8) -0.0025(6) -0.0017(7) -0.0004(6)
C266 0.0211(9) 0.0148(8) 0.0155(8) 0.0001(6) -0.0054(7) -0.0015(6)
C224 0.0158(9) 0.0208(9) 0.0209(9) 0.0076(7) 0.0015(7) 0.0019(7)
C241 0.0110(7) 0.0136(7) 0.0133(8) -0.0010(6) -0.0029(6) 0.0007(6)
C235 0.0416(13) 0.0174(9) 0.0147(9) -0.0034(7) 0.0005(8) 0.0107(8)
C223 0.0152(9) 0.0181(8) 0.0243(10) 0.0055(7) -0.0008(7) -0.0020(6)
C213 0.0167(9) 0.0226(10) 0.0417(13) 0.0003(9) -0.0101(9) 0.0023(7)
C233 0.0466(15) 0.0159(9) 0.0370(13) -0.0051(9) 0.0060(11) -0.0068(9)
C216 0.0205(9) 0.0184(8) 0.0185(9) 0.0012(7) -0.0040(7) -0.0005(7)
C236 0.0263(10) 0.0166(8) 0.0137(8) -0.0012(6) 0.0003(7) 0.0046(7)
C252 0.0215(10) 0.0215(9) 0.0200(9) -0.0074(7) -0.0050(7) 0.0000(7)
C254 0.0247(11) 0.0367(12) 0.0227(10) 0.0005(9) -0.0123(9) -0.0054(9)
C234 0.0529(15) 0.0129(8) 0.0213(10) -0.0042(7) -0.0016(10) 0.0043(9)
C214 0.0283(11) 0.0221(10) 0.0353(12) 0.0022(8) -0.0180(10) -0.0021(8)
C255 0.0190(10) 0.0280(10) 0.0249(10) 0.0027(8) -0.0084(8) 0.0024(8)
C256 0.0182(9) 0.0228(9) 0.0198(9) -0.0040(7) -0.0060(7) 0.0039(7)
C215 0.0316(12) 0.0269(10) 0.0207(10) 0.0018(8) -0.0097(9) -0.0034(8)
C243 0.0209(10) 0.0209(9) 0.0213(10) 0.0074(7) 0.0016(8) 0.0015(7)
C232 0.0306(11) 0.0164(9) 0.0287(11) -0.0059(8) 0.0077(9) -0.0037(8)
C253 0.0320(12) 0.0341(12) 0.0225(11) -0.0113(9) -0.0090(9) -0.0040(9)
C264 0.0274(11) 0.0152(8) 0.0275(11) 0.0032(7) -0.0050(8) -0.0072(7)
C244 0.0176(9) 0.0293(10) 0.0152(9) 0.0015(7) 0.0009(7) 0.0023(7)
C265 0.0307(11) 0.0159(8) 0.0216(10) 0.0054(7) -0.0053(8) -0.0046(7)
C1S 0.0231(10) 0.0308(11) 0.0279(11) -0.0038(9) -0.0084(9) 0.0032(8)
Cl1A 0.0267(3) 0.0363(3) 0.0285(3) -0.0065(2) -0.0034(2) 0.0034(2)
Cl1B 0.0272(3) 0.0350(3) 0.0282(3) -0.0041(2) -0.0026(2) 0.0066(2)
C2S 0.045(3) 0.055(2) 0.056(2) 0.0093(16) -0.022(3) -0.030(3)
Cl2A 0.0239(6) 0.1062(13) 0.0533(11) -0.0201(9) -0.0027(5) 0.0067(6)
Cl2B 0.0325(8) 0.0289(7) 0.149(2) 0.0097(9) 0.0369(9) 0.0061(5)
C2P 0.045(3) 0.055(2) 0.056(2) 0.0093(16) -0.022(3) -0.030(3)
Cl2C 0.086(3) 0.114(4) 0.128(6) -0.064(4) 0.016(4) 0.009(3)
Cl2D 0.163(8) 0.124(6) 0.173(7) -0.043(5) 0.088(6) -0.019(5)

loop_
_atom_type_symbol
_atom_type_description
_atom_type_scat_dispersion_real
_atom_type_scat_dispersion_imag
_atom_type_scat_source
C C 0.0033 0.0016 'International Tables Vol C Tables 4.2.6.8 and 6.1.1.4'
H H 0.0000 0.0000 'International Tables Vol C Tables 4.2.6.8 and 6.1.1.4'
N N 0.0061 0.0033 'International Tables Vol C Tables 4.2.6.8 and 6.1.1.4'
O O 0.0106 0.0060 'International Tables Vol C Tables 4.2.6.8 and 6.1.1.4'
F F 0.0171 0.0103 'International Tables Vol C Tables 4.2.6.8 and 6.1.1.4'
P P 0.1023 0.0942 'International Tables Vol C Tables 4.2.6.8 and 6.1.1.4'
Cl Cl 0.1484 0.1585 'International Tables Vol C Tables 4.2.6.8 and 6.1.1.4'
V V 0.3005 0.5294 'International Tables Vol C Tables 4.2.6.8 and 6.1.1.4'

loop_
_geom_angle_atom_site_label_1
_geom_angle_atom_site_label_2
_geom_angle_atom_site_label_3
_geom_angle
O1 V1 F2 99.26(9)
O1 V1 F1 98.16(9)
F2 V1 F1 94.38(7)
O1 V1 O30 92.38(8)
F2 V1 O30 91.06(7)
F1 V1 O30 167.19(7)
O1 V1 O20 92.58(9)
F2 V1 O20 167.63(8)
F1 V1 O20 87.41(7)
O30 V1 O20 84.86(6)
O1 V1 O10 173.68(8)
F2 V1 O10 85.27(7)
F1 V1 O10 85.81(7)
O30 V1 O10 83.09(6)
O20 V1 O10 82.65(6)
P1 O10 V1 128.41(9)
P2 O20 V1 131.43(9)
P3 O30 V1 133.82(9)
O11 P1 O10 120.94(10)
O11 P1 O12 110.82(10)
O10 P1 O12 107.58(9)
O11 P1 O13 109.15(9)
O10 P1 O13 107.23(8)
O12 P1 O13 98.82(8)
O22 P2 O20 120.13(10)
O22 P2 O12 109.59(9)
O20 P2 O12 107.29(9)
O22 P2 O23 109.95(9)
O20 P2 O23 106.57(8)
O12 P2 O23 101.71(8)
O33 P3 O30 118.41(9)
O33 P3 O13 111.04(8)
O30 P3 O13 106.81(8)
O33 P3 O23 111.38(8)
O30 P3 O23 106.91(8)
O13 P3 O23 100.71(8)
P2 O12 P1 121.12(9)
P3 O23 P2 119.62(9)
P3 O13 P1 121.78(9)
N1C P1C C111 106.73(8)
N1C P1C C131 113.80(9)
C111 P1C C131 106.78(8)
N1C P1C C121 112.71(9)
C111 P1C C121 108.26(9)
C131 P1C C121 108.25(9)
N1C P2C C161 108.99(8)
N1C P2C C141 109.45(9)
C161 P2C C141 109.25(9)
N1C P2C C151 114.73(9)
C161 P2C C151 106.50(9)
C141 P2C C151 107.80(9)
N2C P3C C221 114.26(8)
N2C P3C C231 107.57(9)
C221 P3C C231 107.89(9)
N2C P3C C211 111.65(9)
C221 P3C C211 108.61(9)
C231 P3C C211 106.51(9)
N2C P4C C241 107.72(8)
N2C P4C C251 111.22(9)
C241 P4C C251 107.06(8)
N2C P4C C261 114.95(8)
C241 P4C C261 107.93(8)
C251 P4C C261 107.64(8)
P2C N1C P1C 141.21(11)
P3C N2C P4C 134.32(10)
C114 C115 C116 120.29(18)
C123 C122 C121 120.2(2)
C154 C153 C152 119.6(2)
C153 C154 C155 120.5(2)
C153 C152 C151 120.10(19)
C124 C123 C122 120.3(2)
C115 C116 C111 119.43(18)
C146 C141 C142 119.87(17)
C146 C141 P2C 121.05(15)
C142 C141 P2C 119.08(14)
C126 C121 C122 119.30(18)
C126 C121 P1C 123.05(15)
C122 C121 P1C 117.64(15)
C125 C126 C121 120.12(19)
C123 C124 C125 119.9(2)
C166 C161 C162 120.20(17)
C166 C161 P2C 118.99(14)
C162 C161 P2C 120.71(14)
C112 C111 C116 120.15(17)
C112 C111 P1C 118.60(14)
C116 C111 P1C 121.00(14)
C124 C125 C126 120.2(2)
C165 C166 C161 119.66(17)
C143 C142 C141 119.89(19)
C163 C162 C161 119.49(18)
C155 C156 C151 120.11(19)
C143 C144 C145 119.8(2)
C145 C146 C141 119.53(19)
C156 C155 C154 120.1(2)
C115 C114 C113 120.38(18)
C144 C145 C146 120.60(19)
C164 C165 C166 120.07(18)
C164 C163 C162 120.07(18)
C165 C164 C163 120.51(19)
C152 C151 C156 119.48(18)
C152 C151 P2C 121.06(15)
C156 C151 P2C 118.72(15)
C144 C143 C142 120.2(2)
C113 C112 C111 119.86(18)
C112 C113 C114 119.88(19)
C131 C132 C133 119.8(2)
C134 C135 C136 120.3(2)
C135 C136 C131 120.0(2)
C132 C131 C136 119.57(18)
C132 C131 P1C 120.30(15)
C136 C131 P1C 120.06(15)
C134 C133 C132 120.3(2)
C135 C134 C133 120.0(2)
C222 C221 C226 119.82(17)
C222 C221 P3C 121.99(15)
C226 C221 P3C 117.60(14)
C225 C226 C221 120.13(18)
C266 C261 C262 120.03(16)
C266 C261 P4C 121.85(14)
C262 C261 P4C 117.95(13)
C216 C211 C212 119.74(18)
C216 C211 P3C 119.18(15)
C212 C211 P3C 120.93(15)
C263 C262 C261 119.70(17)
C226 C225 C224 119.92(19)
C223 C222 C221 119.71(18)
C213 C212 C211 119.7(2)
C252 C251 C256 119.70(18)
C252 C251 P4C 120.76(15)
C256 C251 P4C 119.52(14)
C243 C242 C241 119.92(18)
C244 C245 C246 120.07(18)
C264 C263 C262 120.10(19)
C232 C231 C236 119.76(18)
C232 C231 P3C 119.21(15)
C236 C231 P3C 120.85(15)
C245 C246 C241 119.76(17)
C265 C266 C261 119.54(18)
C223 C224 C225 120.30(18)
C242 C241 C246 119.86(17)
C242 C241 P4C 118.38(14)
C246 C241 P4C 121.65(14)
C234 C235 C236 120.4(2)
C224 C223 C222 120.10(19)
C214 C213 C212 120.3(2)
C234 C233 C232 120.2(2)
C215 C216 C211 119.9(2)
C235 C236 C231 119.7(2)
C251 C252 C253 119.5(2)
C253 C254 C255 120.0(2)
C235 C234 C233 120.1(2)
C213 C214 C215 120.2(2)
C254 C255 C256 120.1(2)
C255 C256 C251 120.18(19)
C214 C215 C216 120.2(2)
C242 C243 C244 120.18(18)
C231 C232 C233 119.9(2)
C254 C253 C252 120.5(2)
C265 C264 C263 120.43(18)
C245 C244 C243 120.20(19)
C264 C265 C266 120.19(18)
Cl1A C1S Cl1B 111.53(12)
Cl2A C2S Cl2B 109.8(4)
Cl2C C2P Cl2D 112.8(8)

loop_
_geom_bond_atom_site_label_1
_geom_bond_atom_site_label_2
_geom_bond_distance
V1 O1 1.6243(18)
V1 F2 1.7501(16)
V1 F1 1.7651(15)
V1 O30 1.9693(15)
V1 O20 2.0394(17)
V1 O10 2.1725(16)
O10 P1 1.5001(17)
O20 P2 1.5175(17)
O30 P3 1.5191(15)
P1 O11 1.4574(17)
P1 O12 1.6264(16)
P1 O13 1.6327(15)
P2 O22 1.4592(16)
P2 O12 1.6166(16)
P2 O23 1.6227(14)
P3 O33 1.4559(14)
P3 O13 1.6092(15)
P3 O23 1.6110(14)
P1C N1C 1.5851(16)
P1C C111 1.7942(18)
P1C C131 1.8016(19)
P1C C121 1.8067(19)
P2C N1C 1.5811(16)
P2C C161 1.7966(19)
P2C C141 1.7988(19)
P2C C151 1.8016(19)
P3C N2C 1.5842(17)
P3C C221 1.7940(18)
P3C C231 1.7986(19)
P3C C211 1.800(2)
P4C N2C 1.5916(16)
P4C C241 1.7923(19)
P4C C251 1.7968(19)
P4C C261 1.7977(18)
C115 C114 1.387(3)
C115 C116 1.394(3)
C122 C123 1.391(3)
C122 C121 1.400(3)
C153 C154 1.388(3)
C153 C152 1.398(3)
C154 C155 1.390(3)
C152 C151 1.399(3)
C123 C124 1.388(3)
C116 C111 1.402(2)
C141 C146 1.397(3)
C141 C142 1.401(3)
C121 C126 1.396(3)
C126 C125 1.394(3)
C124 C125 1.390(3)
C161 C166 1.397(2)
C161 C162 1.402(2)
C111 C112 1.397(3)
C166 C165 1.392(3)
C142 C143 1.394(3)
C162 C163 1.392(3)
C156 C155 1.384(3)
C156 C151 1.401(3)
C144 C143 1.389(3)
C144 C145 1.390(3)
C146 C145 1.395(3)
C114 C113 1.393(3)
C165 C164 1.386(3)
C163 C164 1.390(3)
C112 C113 1.392(3)
C132 C131 1.397(3)
C132 C133 1.397(3)
C135 C134 1.387(3)
C135 C136 1.390(3)
C136 C131 1.402(3)
C133 C134 1.388(3)
C221 C222 1.399(3)
C221 C226 1.402(3)
C226 C225 1.386(3)
C261 C266 1.398(2)
C261 C262 1.402(3)
C211 C216 1.395(3)
C211 C212 1.405(3)
C262 C263 1.390(3)
C225 C224 1.393(3)
C222 C223 1.393(3)
C212 C213 1.391(3)
C251 C252 1.391(3)
C251 C256 1.394(3)
C242 C243 1.387(3)
C242 C241 1.399(2)
C245 C244 1.388(3)
C245 C246 1.395(3)
C263 C264 1.390(3)
C231 C232 1.391(3)
C231 C236 1.396(3)
C246 C241 1.400(2)
C266 C265 1.396(3)
C224 C223 1.392(3)
C235 C234 1.378(3)
C235 C236 1.396(3)
C213 C214 1.386(4)
C233 C234 1.385(4)
C233 C232 1.396(3)
C216 C215 1.395(3)
C252 C253 1.397(3)
C254 C253 1.381(3)
C254 C255 1.384(3)
C214 C215 1.389(3)
C255 C256 1.387(3)
C243 C244 1.394(3)
C264 C265 1.384(3)
C1S Cl1A 1.771(2)
C1S Cl1B 1.773(2)
C2S Cl2A 1.682(6)
C2S Cl2B 1.804(7)
C2P Cl2C 1.611(10)
C2P Cl2D 1.706(13)
